data_7705504
loop_
_publ_author_name
'Guo, Zhifang'
'Blair, Victoria L.'
'Deacon, Glen B.'
'Junk, Peter C.'

_publ_section_title
;
 Widely contrasting outcomes from the use of
 tris(pentafluorophenyl)bismuth or pentafluorophenylsilver as oxidants in
 the reactions of lanthanoid metals with
 <i>N</i>,<i>N</i>'-diarylformamidines.
;
_journal_issue 39
_journal_name_full 'Dalton transactions (Cambridge, England : 2003)'
_journal_page_first 13588
_journal_page_last 13600
_journal_paper_doi 10.1039/d0dt03044a
_journal_volume 49
_journal_year 2020
_chemical_formula_moiety 'C36 H24 F8 Gd I N6, C7 H8'
_chemical_formula_sum 'C43 H32 F8 Gd I N6'
_chemical_formula_weight 1068.89
_space_group_crystal_system monoclinic
_space_group_IT_number 13
_space_group_name_Hall '-P 2yac'
_space_group_name_H-M_alt 'P 1 2/n 1'
_atom_sites_solution_hydrogens geom
_audit_creation_date 2020-08-21
_audit_creation_method
;
Olex2 1.3
(compiled Sep 10 2019 10:52:38 for OlexSys, GUI svn.r5938)
;
_audit_update_record
;
2020-08-21 deposited with the CCDC.	2020-09-16 downloaded from the CCDC.
;
_cell_angle_alpha 90
_cell_angle_beta 96.10(3)
_cell_angle_gamma 90
_cell_formula_units_Z 2
_cell_length_a 11.166(2)
_cell_length_b 13.357(3)
_cell_length_c 13.945(3)
_cell_measurement_reflns_used 4223
_cell_measurement_temperature 100(2)
_cell_measurement_theta_max 26.391
_cell_measurement_theta_min 1.525
_cell_volume 2068.0(8)
_computing_cell_refinement 'XDS (Kabsch, 1993)'
_computing_data_collection 'BluIce (McPhillips, 2002)'
_computing_data_reduction 'XDS (Kabsch, 1993)'
_computing_molecular_graphics 'Olex2 1.3 (Dolomanov et al., 2009)'
_computing_publication_material 'Olex2 1.3 (Dolomanov et al., 2009)'
_computing_structure_refinement 'ShelXL 2018/3 (Sheldrick, 2015)'
_computing_structure_solution 'SHELXS-97 (Sheldrick, 1997)'
_diffrn_ambient_temperature 100(2)
_diffrn_measured_fraction_theta_full 0.995
_diffrn_measured_fraction_theta_max 0.995
_diffrn_measurement_device_type 'ADSC Quantum 210r'
_diffrn_measurement_method 'Phi Scan'
_diffrn_radiation_type Synchrotron
_diffrn_radiation_wavelength 0.71073
_diffrn_reflns_av_R_equivalents 0.0369
_diffrn_reflns_av_unetI/netI 0.0217
_diffrn_reflns_Laue_measured_fraction_full 0.995
_diffrn_reflns_Laue_measured_fraction_max 0.995
_diffrn_reflns_limit_h_max 13
_diffrn_reflns_limit_h_min -13
_diffrn_reflns_limit_k_max 16
_diffrn_reflns_limit_k_min -16
_diffrn_reflns_limit_l_max 17
_diffrn_reflns_limit_l_min -16
_diffrn_reflns_number 24031
_diffrn_reflns_point_group_measured_fraction_full 0.995
_diffrn_reflns_point_group_measured_fraction_max 0.995
_diffrn_reflns_theta_full 25.242
_diffrn_reflns_theta_max 26.391
_diffrn_reflns_theta_min 2.697
_diffrn_source 'MX1 Beamline Australian Synchrotron'
_exptl_absorpt_coefficient_mu 2.425
_exptl_absorpt_correction_type multi-scan
_exptl_absorpt_process_details 'XDS(Kabsch, 1993)'
_exptl_crystal_colour colourless
_exptl_crystal_colour_primary colourless
_exptl_crystal_density_diffrn 1.717
_exptl_crystal_density_method 'not measured'
_exptl_crystal_description block
_exptl_crystal_F_000 1042
_exptl_crystal_size_max 0.1
_exptl_crystal_size_mid 0.1
_exptl_crystal_size_min 0.05
_exptl_transmission_factor_max 0.886
_exptl_transmission_factor_min 0.785
_refine_diff_density_max 0.650
_refine_diff_density_min -1.867
_refine_diff_density_rms 0.143
_refine_ls_extinction_method none
_refine_ls_goodness_of_fit_ref 1.113
_refine_ls_hydrogen_treatment constr
_refine_ls_matrix_type full
_refine_ls_number_parameters 273
_refine_ls_number_reflns 4222
_refine_ls_number_restraints 0
_refine_ls_restrained_S_all 1.113
_refine_ls_R_factor_all 0.0313
_refine_ls_R_factor_gt 0.0294
_refine_ls_shift/su_max 0.003
_refine_ls_shift/su_mean 0.000
_refine_ls_structure_factor_coef Fsqd
_refine_ls_weighting_details 'w=1/[\s^2^(Fo^2^)+(0.0435P)^2^+4.0728P] where P=(Fo^2^+2Fc^2^)/3'
_refine_ls_weighting_scheme calc
_refine_ls_wR_factor_gt 0.0749
_refine_ls_wR_factor_ref 0.0760
_reflns_Friedel_coverage 0.000
_reflns_number_gt 3978
_reflns_number_total 4222
_reflns_threshold_expression 'I > 2\s(I)'
_cod_data_source_file d0dt03044a2.cif
_cod_data_source_block 1_a
_cod_depositor_comments 'Adding full bibliography for 7705503--7705523.cif.'
_cod_original_cell_volume 2068.0(7)
_cod_database_code 7705504
_shelx_shelxl_version_number 2018/3
_shelx_space_group_comment
;
The symmetry employed for this shelxl refinement is uniquely defined
by the following loop, which should always be used as a source of
symmetry information in preference to the above space-group names.
They are only intended as comments.
;
_shelx_estimated_absorpt_t_max 0.888
_shelx_estimated_absorpt_t_min 0.794
_olex2_refinement_description
;
1. Fixed Uiso
 At 1.2 times of:
  All C(H) groups
 At 1.5 times of:
  All C(H,H,H) groups
2. Others
 Fixed Sof: H20(0.5) C19(0.5) H19A(0.5) H19B(0.5) H19C(0.5)
3.a Ternary CH refined with riding coordinates:
 C20(H20)
3.b Aromatic/amide H refined with riding coordinates:
 C7(H7), C11(H11), C18(H18), C12(H12), C2(H2), C4(H4), C3(H3), C14(H14),
 C10(H10), C17(H17), C15(H15), C16(H16), C22(H22), C21(H21)
3.c Idealised Me refined as rotating group:
 C19(H19A,H19B,H19C)
;
_olex2_submission_special_instructions 'No special instructions were received'

loop_
_space_group_symop_operation_xyz
'x, y, z'
'-x+1/2, y, -z+1/2'
'-x, -y, -z'
'x-1/2, -y, z-1/2'

loop_
_atom_site_label
_atom_site_type_symbol
_atom_site_fract_x
_atom_site_fract_y
_atom_site_fract_z
_atom_site_U_iso_or_equiv
_atom_site_adp_type
_atom_site_occupancy
_atom_site_site_symmetry_order
_atom_site_calc_flag
_atom_site_refinement_flags_posn
_atom_site_refinement_flags_adp
_atom_site_refinement_flags_occupancy
_atom_site_disorder_assembly
_atom_site_disorder_group
Gd1 Gd 0.250000 0.80078(2) 0.250000 0.01299(8) Uani 1 2 d S T P . .
I1 I 0.250000 1.03163(2) 0.250000 0.01710(9) Uani 1 2 d S T P . .
F1 F 0.56682(17) 0.97934(15) 0.26822(14) 0.0244(4) Uani 1 1 d . . . . .
F2 F 0.48381(19) 0.78048(15) -0.00822(15) 0.0255(4) Uani 1 1 d . . . . .
F4 F 0.3821(2) 0.54930(16) 0.38292(15) 0.0325(5) Uani 1 1 d . . . . .
F3 F 0.4015(2) 0.55859(16) 0.04967(16) 0.0317(5) Uani 1 1 d . . . . .
N2 N 0.3808(2) 0.6641(2) 0.22035(19) 0.0179(5) Uani 1 1 d . . . . .
N1 N 0.4435(2) 0.8174(2) 0.18265(19) 0.0169(5) Uani 1 1 d . . . . .
C8 C 0.3942(3) 0.5595(3) 0.2169(3) 0.0211(6) Uani 1 1 d . . . . .
C7 C 0.4597(3) 0.7193(2) 0.1804(2) 0.0168(6) Uani 1 1 d . . . . .
H7 H 0.524703 0.690207 0.151433 0.020 Uiso 1 1 calc R U . . .
N3 N 0.3506(2) 0.8013(2) 0.41685(19) 0.0188(5) Uani 1 1 d . . . . .
C13 C 0.3923(3) 0.5018(3) 0.2989(3) 0.0269(7) Uani 1 1 d . . . . .
C6 C 0.5220(3) 0.8754(2) 0.1337(2) 0.0172(6) Uani 1 1 d . . . . .
C5 C 0.5441(3) 0.8573(2) 0.0392(2) 0.0204(6) Uani 1 1 d . . . . .
C1 C 0.5828(3) 0.9576(2) 0.1759(2) 0.0194(6) Uani 1 1 d . . . . .
C11 C 0.4106(4) 0.3508(3) 0.2125(3) 0.0427(10) Uani 1 1 d . . . . .
H11 H 0.416194 0.279840 0.211131 0.051 Uiso 1 1 calc R U . . .
C18 C 0.3084(3) 0.7537(3) 0.4917(3) 0.0261(7) Uani 1 1 d . . . . .
H18 H 0.239524 0.711997 0.479692 0.031 Uiso 1 1 calc R U . . .
C9 C 0.4039(3) 0.5065(3) 0.1332(3) 0.0261(7) Uani 1 1 d . . . . .
C12 C 0.4004(4) 0.3988(3) 0.2985(3) 0.0380(9) Uani 1 1 d . . . . .
H12 H 0.398923 0.361662 0.356465 0.046 Uiso 1 1 calc R U . . .
C2 C 0.6605(3) 1.0161(3) 0.1303(3) 0.0239(7) Uani 1 1 d . . . . .
H2 H 0.699537 1.071991 0.162161 0.029 Uiso 1 1 calc R U . . .
C4 C 0.6221(3) 0.9117(3) -0.0097(3) 0.0258(7) Uani 1 1 d . . . . .
H4 H 0.635512 0.894735 -0.073822 0.031 Uiso 1 1 calc R U . . .
C3 C 0.6806(3) 0.9918(3) 0.0368(3) 0.0270(7) Uani 1 1 d . . . . .
H3 H 0.735156 1.030575 0.004415 0.032 Uiso 1 1 calc R U . . .
C14 C 0.4526(3) 0.8556(3) 0.4372(3) 0.0293(7) Uani 1 1 d . . . . .
H14 H 0.488107 0.886218 0.385629 0.035 Uiso 1 1 calc R U . . .
C10 C 0.4127(4) 0.4038(3) 0.1291(3) 0.0363(9) Uani 1 1 d . . . . .
H10 H 0.419951 0.370698 0.069700 0.044 Uiso 1 1 calc R U . . .
C17 C 0.3616(4) 0.7635(3) 0.5843(3) 0.0381(9) Uani 1 1 d . . . . .
H17 H 0.329330 0.728607 0.635099 0.046 Uiso 1 1 calc R U . . .
C15 C 0.5068(4) 0.8680(4) 0.5298(3) 0.0419(10) Uani 1 1 d . . . . .
H15 H 0.576971 0.908238 0.541534 0.050 Uiso 1 1 calc R U . . .
C16 C 0.4598(4) 0.8227(3) 0.6043(3) 0.0414(10) Uani 1 1 d . . . . .
H16 H 0.494730 0.832047 0.668779 0.050 Uiso 1 1 calc R U . . .
C22 C 0.7707(4) 0.7430(4) 0.2056(4) 0.0471(11) Uani 1 1 d . . . . .
H22 H 0.784578 0.804532 0.174588 0.056 Uiso 1 1 calc R U . . .
C20 C 0.7926(4) 0.6521(5) 0.1605(6) 0.074(2) Uani 1 1 d . . . . .
H20 H 0.708409 0.651856 0.127816 0.089 Uiso 0.5 1 calc R U P . .
C21 C 0.7711(8) 0.5648(5) 0.2062(9) 0.123(6) Uani 1 1 d . . . . .
H21 H 0.785951 0.502840 0.176110 0.147 Uiso 1 1 calc R U . . .
C19 C 0.8344(10) 0.6405(12) 0.0783(9) 0.071(3) Uani 0.5 1 d . . P . .
H19A H 0.920049 0.658172 0.084577 0.107 Uiso 0.5 1 calc R U P . .
H19B H 0.790246 0.683990 0.030204 0.107 Uiso 0.5 1 calc R U P . .
H19C H 0.824605 0.570524 0.057823 0.107 Uiso 0.5 1 calc R U P . .

loop_
_atom_site_aniso_label
_atom_site_aniso_U_11
_atom_site_aniso_U_22
_atom_site_aniso_U_33
_atom_site_aniso_U_23
_atom_site_aniso_U_13
_atom_site_aniso_U_12
Gd1 0.01052(11) 0.01445(12) 0.01424(11) 0.000 0.00250(7) 0.000
I1 0.01750(14) 0.01627(14) 0.01803(15) 0.000 0.00423(10) 0.000
F1 0.0225(9) 0.0284(10) 0.0225(10) -0.0049(8) 0.0037(8) -0.0049(8)
F2 0.0315(11) 0.0227(9) 0.0233(10) -0.0047(8) 0.0074(8) -0.0016(8)
F4 0.0445(13) 0.0284(11) 0.0251(11) 0.0022(9) 0.0065(9) 0.0047(10)
F3 0.0451(13) 0.0252(10) 0.0267(11) -0.0002(9) 0.0125(9) 0.0029(10)
N2 0.0149(12) 0.0160(12) 0.0236(13) -0.0001(10) 0.0051(10) 0.0019(10)
N1 0.0125(12) 0.0175(12) 0.0213(13) -0.0010(10) 0.0049(10) -0.0011(9)
C8 0.0173(15) 0.0173(14) 0.0293(17) 0.0006(13) 0.0055(13) 0.0031(12)
C7 0.0129(13) 0.0193(14) 0.0179(14) 0.0000(11) 0.0004(11) 0.0009(11)
N3 0.0192(13) 0.0206(13) 0.0166(13) -0.0015(10) 0.0020(10) 0.0015(10)
C13 0.0301(18) 0.0224(16) 0.0285(18) -0.0005(14) 0.0047(14) 0.0043(14)
C6 0.0118(13) 0.0192(15) 0.0210(15) 0.0012(12) 0.0031(11) 0.0028(11)
C5 0.0191(14) 0.0197(15) 0.0228(15) -0.0004(12) 0.0043(12) 0.0029(12)
C1 0.0158(14) 0.0223(16) 0.0200(15) 0.0016(12) 0.0018(12) 0.0011(12)
C11 0.059(3) 0.0180(17) 0.052(3) -0.0008(17) 0.011(2) 0.0115(18)
C18 0.0251(16) 0.0259(17) 0.0276(17) 0.0029(14) 0.0031(13) 0.0008(14)
C9 0.0275(17) 0.0206(16) 0.0311(18) 0.0007(14) 0.0073(14) 0.0040(13)
C12 0.051(3) 0.0230(18) 0.041(2) 0.0114(16) 0.0086(19) 0.0081(17)
C2 0.0167(15) 0.0229(16) 0.0316(18) 0.0044(14) 0.0004(13) -0.0026(12)
C4 0.0244(17) 0.0307(19) 0.0241(17) 0.0073(13) 0.0105(14) 0.0046(13)
C3 0.0183(15) 0.0315(18) 0.0323(19) 0.0103(15) 0.0079(13) -0.0005(14)
C14 0.0255(17) 0.0338(19) 0.0279(17) 0.0017(15) -0.0003(14) -0.0059(15)
C10 0.048(2) 0.0194(17) 0.043(2) -0.0053(15) 0.0125(19) 0.0066(16)
C17 0.048(2) 0.043(2) 0.0232(18) 0.0066(17) 0.0011(16) 0.0094(19)
C15 0.036(2) 0.046(2) 0.040(2) -0.0026(19) -0.0109(17) -0.0013(19)
C16 0.051(3) 0.036(2) 0.035(2) -0.0028(18) -0.0073(19) 0.0114(19)
C22 0.0218(19) 0.043(2) 0.072(3) -0.006(2) -0.0153(19) 0.0041(17)
C20 0.029(2) 0.070(4) 0.118(6) -0.040(4) -0.020(3) 0.010(2)
C21 0.064(6) 0.042(3) 0.252(18) -0.039(5) -0.030(7) 0.009(3)
C19 0.046(6) 0.099(10) 0.067(7) -0.023(7) 0.000(5) 0.009(6)

loop_
_atom_type_symbol
_atom_type_description
_atom_type_scat_dispersion_real
_atom_type_scat_dispersion_imag
_atom_type_scat_source
C C 0.0033 0.0016 'International Tables Vol C Tables 4.2.6.8 and 6.1.1.4'
H H 0.0000 0.0000 'International Tables Vol C Tables 4.2.6.8 and 6.1.1.4'
F F 0.0171 0.0103 'International Tables Vol C Tables 4.2.6.8 and 6.1.1.4'
Gd Gd -0.1653 3.9035 'International Tables Vol C Tables 4.2.6.8 and 6.1.1.4'
I I -0.4742 1.8119 'International Tables Vol C Tables 4.2.6.8 and 6.1.1.4'
N N 0.0061 0.0033 'International Tables Vol C Tables 4.2.6.8 and 6.1.1.4'

loop_
_geom_angle_atom_site_label_1
_geom_angle_atom_site_label_2
_geom_angle_atom_site_label_3
_geom_angle
_geom_angle_site_symmetry_1
_geom_angle_site_symmetry_3
_geom_angle_publ_flag
N2 Gd1 I1 139.50(6) 2 . ?
N2 Gd1 I1 139.50(6) . . ?
N2 Gd1 N2 81.01(12) 2 . ?
N2 Gd1 N1 55.03(9) . . ?
N2 Gd1 N1 135.27(9) 2 . ?
N2 Gd1 N1 55.03(9) 2 2 ?
N2 Gd1 N1 135.27(9) . 2 ?
N2 Gd1 C7 27.45(9) . . ?
N2 Gd1 C7 107.79(9) 2 . ?
N2 Gd1 C7 27.44(9) 2 2 ?
N2 Gd1 C7 107.79(9) . 2 ?
N2 Gd1 N3 93.65(9) . 2 ?
N2 Gd1 N3 86.59(9) 2 2 ?
N2 Gd1 N3 93.66(9) 2 . ?
N2 Gd1 N3 86.59(9) . . ?
N1 Gd1 I1 84.82(6) 2 . ?
N1 Gd1 I1 84.82(6) . . ?
N1 Gd1 N1 169.64(12) . 2 ?
N1 Gd1 C7 162.66(9) 2 . ?
N1 Gd1 C7 162.66(9) . 2 ?
N1 Gd1 C7 27.70(9) 2 2 ?
N1 Gd1 C7 27.69(9) . . ?
N1 Gd1 N3 91.69(9) 2 2 ?
N1 Gd1 N3 91.69(9) . . ?
N1 Gd1 N3 88.28(9) 2 . ?
N1 Gd1 N3 88.28(9) . 2 ?
C7 Gd1 I1 112.50(6) 2 . ?
C7 Gd1 I1 112.50(6) . . ?
C7 Gd1 C7 135.00(13) 2 . ?
N3 Gd1 I1 89.84(6) . . ?
N3 Gd1 I1 89.84(6) 2 . ?
N3 Gd1 C7 90.82(9) 2 2 ?
N3 Gd1 C7 89.30(9) . 2 ?
N3 Gd1 C7 89.30(9) 2 . ?
N3 Gd1 C7 90.82(9) . . ?
N3 Gd1 N3 179.68(12) 2 . ?
C8 N2 Gd1 146.1(2) . . ?
C7 N2 Gd1 95.42(19) . . ?
C7 N2 C8 117.6(3) . . ?
C7 N1 Gd1 92.73(19) . . ?
C7 N1 C6 116.2(3) . . ?
C6 N1 Gd1 149.1(2) . . ?
C13 C8 N2 121.0(3) . . ?
C9 C8 N2 123.8(3) . . ?
C9 C8 C13 115.1(3) . . ?
Gd1 C7 H7 174.3 . . ?
N2 C7 Gd1 57.14(16) . . ?
N2 C7 N1 116.4(3) . . ?
N2 C7 H7 121.8 . . ?
N1 C7 Gd1 59.57(16) . . ?
N1 C7 H7 121.8 . . ?
C18 N3 Gd1 124.4(2) . . ?
C18 N3 C14 116.4(3) . . ?
C14 N3 Gd1 119.1(2) . . ?
F4 C13 C8 117.9(3) . . ?
F4 C13 C12 119.0(3) . . ?
C12 C13 C8 123.1(4) . . ?
C5 C6 N1 123.4(3) . . ?
C5 C6 C1 114.3(3) . . ?
C1 C6 N1 122.3(3) . . ?
F2 C5 C6 117.7(3) . . ?
F2 C5 C4 117.8(3) . . ?
C4 C5 C6 124.5(3) . . ?
F1 C1 C6 117.8(3) . . ?
F1 C1 C2 118.2(3) . . ?
C2 C1 C6 124.0(3) . . ?
C12 C11 H11 119.6 . . ?
C10 C11 H11 119.6 . . ?
C10 C11 C12 120.8(4) . . ?
N3 C18 H18 118.9 . . ?
N3 C18 C17 122.2(4) . . ?
C17 C18 H18 118.9 . . ?
F3 C9 C8 117.9(3) . . ?
F3 C9 C10 118.1(3) . . ?
C10 C9 C8 124.0(4) . . ?
C13 C12 H12 120.6 . . ?
C11 C12 C13 118.7(4) . . ?
C11 C12 H12 120.6 . . ?
C1 C2 H2 120.8 . . ?
C1 C2 C3 118.4(3) . . ?
C3 C2 H2 120.8 . . ?
C5 C4 H4 120.9 . . ?
C5 C4 C3 118.2(3) . . ?
C3 C4 H4 120.9 . . ?
C2 C3 H3 119.7 . . ?
C4 C3 C2 120.6(3) . . ?
C4 C3 H3 119.7 . . ?
N3 C14 H14 118.8 . . ?
N3 C14 C15 122.5(4) . . ?
C15 C14 H14 118.8 . . ?
C11 C10 C9 118.3(4) . . ?
C11 C10 H10 120.8 . . ?
C9 C10 H10 120.8 . . ?
C18 C17 H17 119.7 . . ?
C16 C17 C18 120.6(4) . . ?
C16 C17 H17 119.7 . . ?
C14 C15 H15 120.1 . . ?
C16 C15 C14 119.8(4) . . ?
C16 C15 H15 120.1 . . ?
C17 C16 H16 120.9 . . ?
C15 C16 C17 118.3(4) . . ?
C15 C16 H16 120.9 . . ?
C22 C22 H22 120.0 2_655 . ?
C22 C22 C20 120.0(4) 2_655 . ?
C20 C22 H22 120.0 . . ?
C22 C20 H20 90.4 . . ?
C21 C20 C22 118.9(8) . . ?
C21 C20 H20 90.4 . . ?
C19 C20 C22 126.8(10) . . ?
C19 C20 H20 90.4 . . ?
C19 C20 C21 114.2(9) . . ?
C20 C21 H21 119.4 . . ?
C21 C21 C20 121.1(5) 2_655 . ?
C21 C21 H21 119.4 2_655 . ?
C20 C19 H19A 109.5 . . ?
C20 C19 H19B 109.5 . . ?
C20 C19 H19C 109.5 . . ?
H19A C19 H19B 109.5 . . ?
H19A C19 H19C 109.5 . . ?
H19B C19 H19C 109.5 . . ?

loop_
_geom_bond_atom_site_label_1
_geom_bond_atom_site_label_2
_geom_bond_distance
_geom_bond_site_symmetry_2
_geom_bond_publ_flag
Gd1 I1 3.0835(7) . ?
Gd1 N2 2.400(3) 2 ?
Gd1 N2 2.400(3) . ?
Gd1 N1 2.456(3) 2 ?
Gd1 N1 2.456(3) . ?
Gd1 C7 2.845(3) . ?
Gd1 C7 2.845(3) 2 ?
Gd1 N3 2.474(3) 2 ?
Gd1 N3 2.474(3) . ?
F1 C1 1.350(4) . ?
F2 C5 1.360(4) . ?
F4 C13 1.347(4) . ?
F3 C9 1.355(4) . ?
N2 C8 1.407(4) . ?
N2 C7 1.317(4) . ?
N1 C7 1.324(4) . ?
N1 C6 1.401(4) . ?
C8 C13 1.381(5) . ?
C8 C9 1.379(5) . ?
C7 H7 0.9500 . ?
N3 C18 1.348(4) . ?
N3 C14 1.355(4) . ?
C13 C12 1.380(5) . ?
C6 C5 1.387(4) . ?
C6 C1 1.389(5) . ?
C5 C4 1.370(5) . ?
C1 C2 1.373(5) . ?
C11 H11 0.9500 . ?
C11 C12 1.375(6) . ?
C11 C10 1.364(6) . ?
C18 H18 0.9500 . ?
C18 C17 1.370(5) . ?
C9 C10 1.377(5) . ?
C12 H12 0.9500 . ?
C2 H2 0.9500 . ?
C2 C3 1.385(5) . ?
C4 H4 0.9500 . ?
C4 C3 1.378(5) . ?
C3 H3 0.9500 . ?
C14 H14 0.9500 . ?
C14 C15 1.377(5) . ?
C10 H10 0.9500 . ?
C17 H17 0.9500 . ?
C17 C16 1.356(7) . ?
C15 H15 0.9500 . ?
C15 C16 1.355(7) . ?
C16 H16 0.9500 . ?
C22 C22 1.366(11) 2_655 ?
C22 H22 0.9500 . ?
C22 C20 1.401(7) . ?
C20 H20 1.0000 . ?
C20 C21 1.362(12) . ?
C20 C19 1.291(14) . ?
C21 C21 1.36(2) 2_655 ?
C21 H21 0.9500 . ?
C19 H19A 0.9800 . ?
C19 H19B 0.9800 . ?
C19 H19C 0.9800 . ?

loop_
_geom_torsion_atom_site_label_1
_geom_torsion_atom_site_label_2
_geom_torsion_atom_site_label_3
_geom_torsion_atom_site_label_4
_geom_torsion
_geom_torsion_site_symmetry_1
_geom_torsion_site_symmetry_2
_geom_torsion_site_symmetry_3
_geom_torsion_site_symmetry_4
_geom_torsion_publ_flag
Gd1 N2 C8 C13 -64.1(5) . . . . ?
Gd1 N2 C8 C9 112.6(4) . . . . ?
Gd1 N2 C7 N1 6.7(3) . . . . ?
Gd1 N1 C7 N2 -6.5(3) . . . . ?
Gd1 N1 C6 C5 -107.4(4) . . . . ?
Gd1 N1 C6 C1 71.5(5) . . . . ?
Gd1 N3 C18 C17 -174.0(3) . . . . ?
Gd1 N3 C14 C15 173.1(3) . . . . ?
F1 C1 C2 C3 177.6(3) . . . . ?
F2 C5 C4 C3 177.9(3) . . . . ?
F4 C13 C12 C11 179.9(4) . . . . ?
F3 C9 C10 C11 -177.5(4) . . . . ?
N2 C8 C13 F4 -2.6(5) . . . . ?
N2 C8 C13 C12 177.4(4) . . . . ?
N2 C8 C9 F3 0.6(5) . . . . ?
N2 C8 C9 C10 -177.5(4) . . . . ?
N1 C6 C5 F2 1.6(4) . . . . ?
N1 C6 C5 C4 -178.7(3) . . . . ?
N1 C6 C1 F1 1.7(4) . . . . ?
N1 C6 C1 C2 179.9(3) . . . . ?
C8 N2 C7 Gd1 171.8(3) . . . . ?
C8 N2 C7 N1 178.5(3) . . . . ?
C8 C13 C12 C11 -0.1(7) . . . . ?
C8 C9 C10 C11 0.6(7) . . . . ?
C7 N2 C8 C13 130.5(3) . . . . ?
C7 N2 C8 C9 -52.7(5) . . . . ?
C7 N1 C6 C5 50.4(4) . . . . ?
C7 N1 C6 C1 -130.7(3) . . . . ?
N3 C18 C17 C16 0.2(6) . . . . ?
N3 C14 C15 C16 1.9(7) . . . . ?
C13 C8 C9 F3 177.5(3) . . . . ?
C13 C8 C9 C10 -0.6(6) . . . . ?
C6 N1 C7 Gd1 -168.8(3) . . . . ?
C6 N1 C7 N2 -175.3(3) . . . . ?
C6 C5 C4 C3 -1.8(5) . . . . ?
C6 C1 C2 C3 -0.5(5) . . . . ?
C5 C6 C1 F1 -179.3(3) . . . . ?
C5 C6 C1 C2 -1.1(5) . . . . ?
C5 C4 C3 C2 -0.1(5) . . . . ?
C1 C6 C5 F2 -177.4(3) . . . . ?
C1 C6 C5 C4 2.3(5) . . . . ?
C1 C2 C3 C4 1.2(5) . . . . ?
C18 N3 C14 C15 -4.4(5) . . . . ?
C18 C17 C16 C15 -2.9(6) . . . . ?
C9 C8 C13 F4 -179.6(3) . . . . ?
C9 C8 C13 C12 0.4(6) . . . . ?
C12 C11 C10 C9 -0.2(7) . . . . ?
C14 N3 C18 C17 3.4(5) . . . . ?
C14 C15 C16 C17 1.8(7) . . . . ?
C10 C11 C12 C13 0.0(7) . . . . ?
C22 C22 C20 C21 0.5(8) 2_655 . . . ?
C22 C22 C20 C19 -178.1(8) 2_655 . . . ?
C22 C20 C21 C21 0.2(15) . . . 2_655 ?
C19 C20 C21 C21 178.9(12) . . . 2_655 ?
